data_7028151
loop_
_publ_author_name
'Humphrey, Elizabeth R.'
'Harden, Nicholas C.'
'Rees, Leigh H.'
'Jeffery, John C.'
'McCleverty, Jon A.'
'Ward, Michael D.'

_publ_section_title
;
 An unprecedented trinucleating bridging mode
 (\m3-\h1&#x2236;\h1&#x2236;\h1) of a tris(pyrazolyl)borate ligand in a
 trinuclear silver(I) complex
;
_journal_issue 20
_journal_name_full 'Journal of the Chemical Society, Dalton Transactions'
_journal_page_first 3353
_journal_paper_doi 10.1039/a806333h
_journal_year 1998
_chemical_formula_sum 'C66.5 H70 Ag3 B2 Cl N12 O12'
_chemical_formula_weight 1610.03
_chemical_name_systematic
; 
 ? 
;
_space_group_IT_number 14
_symmetry_cell_setting monoclinic
_symmetry_space_group_name_Hall '-P 2ybc'
_symmetry_space_group_name_H-M 'P 1 21/c 1'
_atom_sites_solution_hydrogens geom
_atom_sites_solution_primary direct
_atom_sites_solution_secondary difmap
_audit_creation_method SHELXL
_cell_angle_alpha 90.00
_cell_angle_beta 103.853(15)
_cell_angle_gamma 90.00
_cell_formula_units_Z 4
_cell_length_a 15.264(4)
_cell_length_b 15.785(4)
_cell_length_c 29.433(11)
_cell_measurement_temperature 173(2)
_cell_volume 6885(4)
_computing_structure_refinement 'SHELXL-93 (Sheldrick, 1993)'
_computing_structure_solution 'SHELXS-86 (Sheldrick, 1990)'
_diffrn_ambient_temperature 173(2)
_diffrn_radiation_monochromator graphite
_diffrn_radiation_source 'fine-focus sealed tube'
_diffrn_radiation_type MoK\a
_diffrn_radiation_wavelength 0.71073
_diffrn_reflns_av_R_equivalents 0.0526
_diffrn_reflns_av_sigmaI/netI 0.0713
_diffrn_reflns_limit_h_max 19
_diffrn_reflns_limit_h_min -14
_diffrn_reflns_limit_k_max 20
_diffrn_reflns_limit_k_min -20
_diffrn_reflns_limit_l_max 38
_diffrn_reflns_limit_l_min -36
_diffrn_reflns_number 42588
_diffrn_reflns_theta_max 27.50
_diffrn_reflns_theta_min 1.43
_exptl_absorpt_coefficient_mu 0.953
_exptl_absorpt_correction_T_max 0.84
_exptl_absorpt_correction_T_min 0.70
_exptl_absorpt_correction_type empirical
_exptl_crystal_colour colourless
_exptl_crystal_density_diffrn 1.553
_exptl_crystal_description block
_exptl_crystal_F_000 3268
_exptl_crystal_size_max 0.4
_exptl_crystal_size_mid 0.4
_exptl_crystal_size_min 0.2
_refine_diff_density_max 0.899
_refine_diff_density_min -0.728
_refine_diff_density_rms 0.099
_refine_ls_extinction_method none
_refine_ls_goodness_of_fit_all 1.000
_refine_ls_goodness_of_fit_obs 1.071
_refine_ls_matrix_type full
_refine_ls_number_parameters 911
_refine_ls_number_reflns 15707
_refine_ls_number_restraints 49
_refine_ls_restrained_S_all 1.000
_refine_ls_restrained_S_obs 1.070
_refine_ls_R_factor_all 0.0780
_refine_ls_R_factor_obs 0.0426
_refine_ls_shift/esd_max 0.046
_refine_ls_shift/esd_mean 0.001
_refine_ls_structure_factor_coef Fsqd
_refine_ls_weighting_details 'w=1/[\s^2^(Fo^2^)+(0.0414P)^2^+0.0000P] where P=(Fo^2^+2Fc^2^)/3'
_refine_ls_weighting_scheme calc
_refine_ls_wR_factor_all 0.0986
_refine_ls_wR_factor_obs 0.0865
_reflns_number_observed 10823
_reflns_number_total 15707
_reflns_observed_criterion >2sigma(I)
_cod_data_source_file h806333sup1.cif
_cod_data_source_block lizzsad
_cod_depositor_comments
;
The following automatic conversions were performed:

'_refine_ls_weighting_scheme' value 'calc
w=1/[\s^2^(Fo^2^)+(0.0414P)^2^+0.0000P] where P=(Fo^2^+2Fc^2^)/3' was
changed to 'calc'. New tag '_refine_ls_weighting_details' was
created. The value of the new tag was set to
'w=1/[\s^2^(Fo^2^)+(0.0414P)^2^+0.0000P] where P=(Fo^2^+2Fc^2^)/3'.

Automatic conversion script
Id: cif_fix_values 3143 2015-03-26 13:38:13Z robertas 
;
_cod_original_cell_volume 6885.2(35)
_cod_original_sg_symbol_H-M P2(1)/c
_cod_original_formula_sum 'C66.50 H70 Ag3 B2 Cl N12 O12'
_cod_database_code 7028151

loop_
_symmetry_equiv_pos_as_xyz
'x, y, z'
'-x, y+1/2, -z+1/2'
'-x, -y, -z'
'x, -y-1/2, z-1/2'

loop_
_atom_site_aniso_label
_atom_site_aniso_U_11
_atom_site_aniso_U_22
_atom_site_aniso_U_33
_atom_site_aniso_U_23
_atom_site_aniso_U_13
_atom_site_aniso_U_12
Ag1 0.0244(2) 0.02455(15) 0.02342(15) -0.00003(11) 0.00331(11) -0.00579(12)
B1 0.021(2) 0.016(2) 0.023(2) 0.000(2) 0.004(2) -0.002(2)
Ag2 0.0248(2) 0.02268(14) 0.02594(15) 0.00224(11) 0.00964(11) 0.00276(12)
B2 0.018(2) 0.021(2) 0.025(2) 0.002(2) 0.006(2) 0.000(2)
Ag3 0.0211(2) 0.0269(2) 0.0325(2) -0.00548(12) 0.00155(12) 0.00261(12)
N111 0.020(2) 0.019(2) 0.028(2) 0.0003(13) 0.0021(13) -0.0017(13)
N112 0.020(2) 0.019(2) 0.028(2) -0.0005(13) 0.0006(13) -0.0004(13)
C113 0.022(2) 0.020(2) 0.033(2) 0.002(2) 0.004(2) 0.002(2)
C114 0.025(2) 0.023(2) 0.047(3) 0.002(2) 0.002(2) 0.004(2)
C115 0.023(2) 0.019(2) 0.039(2) 0.003(2) -0.001(2) 0.000(2)
C121 0.023(2) 0.021(2) 0.046(3) -0.003(2) 0.011(2) 0.001(2)
C122 0.035(3) 0.030(2) 0.043(3) -0.006(2) 0.017(2) -0.001(2)
C123 0.036(3) 0.045(3) 0.045(3) -0.015(2) 0.013(2) -0.010(2)
C124 0.039(3) 0.032(3) 0.069(3) -0.017(2) 0.021(2) -0.009(2)
C125 0.039(3) 0.024(2) 0.075(4) -0.002(2) 0.024(2) -0.003(2)
C126 0.029(2) 0.020(2) 0.056(3) 0.000(2) 0.013(2) 0.001(2)
O127 0.049(2) 0.0182(15) 0.063(2) 0.0088(14) 0.002(2) -0.0019(14)
C128 0.054(3) 0.028(3) 0.085(4) 0.018(2) 0.012(3) -0.001(2)
N131 0.022(2) 0.018(2) 0.022(2) 0.0008(12) 0.0044(12) -0.0006(13)
N132 0.022(2) 0.021(2) 0.020(2) 0.0013(12) 0.0022(12) -0.0006(13)
C133 0.023(2) 0.020(2) 0.021(2) -0.0010(14) 0.0047(15) -0.001(2)
C134 0.029(2) 0.024(2) 0.026(2) -0.001(2) 0.010(2) 0.000(2)
C135 0.021(2) 0.023(2) 0.029(2) -0.002(2) 0.007(2) 0.000(2)
C141 0.026(2) 0.026(2) 0.018(2) -0.0008(15) 0.0060(15) 0.003(2)
C142 0.031(2) 0.035(2) 0.026(2) 0.004(2) 0.007(2) 0.004(2)
C143 0.033(3) 0.045(3) 0.026(2) 0.001(2) 0.005(2) 0.009(2)
C144 0.042(3) 0.038(2) 0.026(2) 0.005(2) 0.006(2) 0.019(2)
C145 0.046(3) 0.028(2) 0.024(2) 0.002(2) 0.009(2) 0.006(2)
C146 0.033(2) 0.026(2) 0.020(2) -0.002(2) 0.007(2) 0.003(2)
O147 0.034(2) 0.029(2) 0.033(2) 0.0067(12) 0.0076(12) -0.0024(12)
C148 0.048(3) 0.032(2) 0.055(3) 0.006(2) 0.021(2) -0.005(2)
N151 0.025(2) 0.019(2) 0.024(2) -0.0008(12) 0.0053(13) -0.0047(13)
N152 0.026(2) 0.018(2) 0.020(2) 0.0013(12) 0.0036(12) -0.0005(13)
C153 0.023(2) 0.016(2) 0.027(2) -0.0018(14) 0.000(2) -0.0009(15)
C154 0.023(2) 0.032(2) 0.029(2) -0.006(2) 0.001(2) -0.009(2)
C155 0.028(2) 0.024(2) 0.033(2) -0.001(2) 0.010(2) -0.006(2)
C161 0.031(2) 0.017(2) 0.020(2) 0.0003(14) -0.0018(15) -0.002(2)
C162 0.030(2) 0.023(2) 0.034(2) -0.002(2) 0.000(2) -0.005(2)
C163 0.046(3) 0.027(2) 0.025(2) -0.003(2) -0.006(2) -0.003(2)
C164 0.062(3) 0.030(2) 0.023(2) -0.006(2) 0.009(2) -0.006(2)
C165 0.042(3) 0.032(2) 0.030(2) -0.001(2) 0.013(2) -0.001(2)
C166 0.036(2) 0.016(2) 0.023(2) 0.0000(15) 0.001(2) -0.003(2)
O167 0.025(2) 0.033(2) 0.0289(15) -0.0045(12) 0.0022(11) 0.0032(12)
C168 0.035(3) 0.045(3) 0.040(3) -0.002(2) 0.006(2) 0.005(2)
N211 0.023(2) 0.021(2) 0.024(2) 0.0021(12) 0.0019(13) -0.0020(13)
N212 0.024(2) 0.021(2) 0.019(2) 0.0024(12) 0.0029(12) -0.0020(13)
C213 0.030(2) 0.024(2) 0.024(2) 0.002(2) 0.005(2) -0.001(2)
C214 0.029(2) 0.036(2) 0.036(2) 0.011(2) 0.006(2) -0.009(2)
C215 0.024(2) 0.031(2) 0.036(2) 0.005(2) 0.000(2) -0.009(2)
C221 0.027(2) 0.030(2) 0.026(2) 0.006(2) 0.009(2) 0.002(2)
C222 0.035(2) 0.029(2) 0.023(2) 0.002(2) 0.008(2) -0.002(2)
C223 0.043(3) 0.039(3) 0.025(2) -0.001(2) 0.006(2) -0.004(2)
C224 0.041(3) 0.052(3) 0.026(2) 0.008(2) 0.002(2) -0.001(2)
C225 0.042(3) 0.032(2) 0.034(2) 0.014(2) 0.007(2) 0.001(2)
C226 0.030(2) 0.030(2) 0.031(2) 0.006(2) 0.009(2) 0.002(2)
O227 0.045(2) 0.029(2) 0.041(2) 0.0113(13) -0.0010(13) -0.0088(14)
C228 0.050(3) 0.035(3) 0.066(3) 0.023(2) -0.002(2) -0.010(2)
N231 0.023(2) 0.019(2) 0.023(2) 0.0004(12) 0.0061(13) 0.0012(13)
N232 0.024(2) 0.022(2) 0.023(2) -0.0027(13) 0.0039(13) 0.0022(13)
C233 0.027(2) 0.023(2) 0.022(2) -0.0015(15) 0.001(2) -0.003(2)
C234 0.023(2) 0.031(2) 0.029(2) -0.004(2) -0.002(2) -0.002(2)
C235 0.020(2) 0.025(2) 0.031(2) -0.002(2) 0.004(2) 0.002(2)
C241 0.031(2) 0.035(2) 0.026(2) -0.004(2) 0.004(2) -0.001(2)
C242 0.046(3) 0.052(3) 0.034(2) -0.001(2) 0.016(2) -0.003(2)
C243 0.067(4) 0.070(4) 0.055(3) -0.002(3) 0.033(3) -0.005(3)
C244 0.082(4) 0.067(4) 0.049(3) -0.012(3) 0.033(3) 0.003(3)
C245 0.056(3) 0.048(3) 0.039(3) -0.017(2) 0.010(2) 0.001(2)
C246 0.030(2) 0.041(2) 0.030(2) -0.007(2) 0.004(2) -0.001(2)
O247 0.042(2) 0.032(2) 0.054(2) -0.0182(14) 0.0129(15) -0.0070(14)
C248 0.054(3) 0.034(3) 0.062(3) -0.018(2) 0.012(2) -0.010(2)
N251 0.024(2) 0.021(2) 0.020(2) 0.0002(12) 0.0052(12) -0.0027(13)
N252 0.026(2) 0.018(2) 0.020(2) 0.0007(12) 0.0058(13) 0.0007(13)
C253 0.026(2) 0.024(2) 0.019(2) -0.0009(15) 0.0039(15) 0.002(2)
C254 0.027(2) 0.029(2) 0.035(2) -0.002(2) 0.013(2) 0.003(2)
C255 0.024(2) 0.027(2) 0.030(2) -0.002(2) 0.012(2) -0.004(2)
C261 0.022(2) 0.023(2) 0.028(2) 0.000(2) 0.004(2) 0.003(2)
C262 0.028(2) 0.026(2) 0.030(2) -0.002(2) 0.007(2) 0.001(2)
C263 0.034(3) 0.035(2) 0.033(2) 0.010(2) 0.012(2) 0.001(2)
C264 0.033(3) 0.027(2) 0.056(3) 0.007(2) 0.013(2) -0.003(2)
C265 0.037(3) 0.023(2) 0.045(3) -0.005(2) 0.006(2) -0.001(2)
C266 0.033(2) 0.027(2) 0.029(2) -0.001(2) 0.007(2) 0.002(2)
O267 0.075(2) 0.027(2) 0.032(2) -0.0068(13) 0.0162(15) 0.000(2)
C268 0.092(4) 0.043(3) 0.040(3) -0.019(2) 0.013(3) 0.000(3)
Cl1 0.0343(6) 0.0258(5) 0.0294(5) -0.0021(4) 0.0054(4) -0.0022(4)
O1 0.029(2) 0.066(2) 0.082(3) -0.014(2) 0.013(2) 0.003(2)
O2 0.108(3) 0.039(2) 0.030(2) -0.0050(14) 0.008(2) -0.002(2)
O3 0.023(2) 0.046(2) 0.052(2) -0.0021(15) 0.0036(13) -0.0068(14)
O4 0.104(3) 0.027(2) 0.048(2) 0.0026(14) 0.019(2) -0.012(2)
C10 0.213(14) 0.239(15) 0.182(12) 0.124(11) 0.003(9) 0.073(11)
O11 0.106(5) 0.154(6) 0.150(6) -0.043(5) 0.054(4) -0.002(4)
C11 0.059(5) 0.094(6) 0.165(9) -0.037(6) 0.019(5) 0.019(4)
C12 0.068(5) 0.119(7) 0.147(7) -0.039(6) 0.022(5) 0.002(5)
O20 0.111(8) 0.051(5) 0.084(7) -0.001(5) 0.004(5) -0.005(5)
C21 0.236(28) 0.062(12) 0.100(18) 0.010(12) 0.033(18) 0.107(15)
C22 0.086(5) 0.056(4) 0.092(5) -0.010(4) 0.023(4) -0.007(4)
C23 0.083(5) 0.061(4) 0.080(4) -0.012(3) 0.023(3) 0.014(3)
C30 0.073(9) 0.052(7) 0.093(10) 0.029(6) 0.004(7) -0.002(6)
C31 0.145(18) 0.096(14) 0.074(13) 0.048(10) 0.046(12) 0.071(12)
O32 0.067(6) 0.068(6) 0.056(5) -0.017(4) 0.008(4) -0.022(5)

loop_
_atom_site_label
_atom_site_type_symbol
_atom_site_fract_x
_atom_site_fract_y
_atom_site_fract_z
_atom_site_U_iso_or_equiv
_atom_site_thermal_displace_type
_atom_site_occupancy
_atom_site_calc_flag
_atom_site_refinement_flags
_atom_site_disorder_group
Ag1 Ag 0.32111(2) 0.27453(2) 0.471378(9) 0.02452(7) Uani 1 d . .
B1 B 0.4366(3) 0.2843(2) 0.39015(14) 0.0203(9) Uani 1 d D .
H1 H 0.3679(15) 0.2812(18) 0.3905(9) 0.002(7) Uiso 1 d D .
Ag2 Ag 0.26529(2) 0.41095(2) 0.356463(10) 0.02386(7) Uani 1 d . .
B2 B 0.1398(3) 0.2719(3) 0.39106(14) 0.0210(9) Uani 1 d D .
H2 H 0.2074(16) 0.2771(19) 0.3918(10) 0.004(7) Uiso 1 d D .
Ag3 Ag 0.27879(2) 0.16467(2) 0.338336(10) 0.02764(8) Uani 1 d . .
N111 N 0.4724(2) 0.1927(2) 0.38847(10) 0.0228(7) Uani 1 d . .
N112 N 0.4160(2) 0.1335(2) 0.36306(10) 0.0232(7) Uani 1 d . .
C113 C 0.4609(2) 0.0592(2) 0.36834(13) 0.0255(8) Uani 1 d . .
C114 C 0.5465(3) 0.0711(2) 0.39764(14) 0.0329(9) Uani 1 d . .
H11B H 0.5921(3) 0.0295(2) 0.40730(14) 0.039 Uiso 1 calc R .
C115 C 0.5513(3) 0.1560(2) 0.40977(13) 0.0285(9) Uani 1 d . .
H11A H 0.6014(3) 0.1835(2) 0.42963(13) 0.034 Uiso 1 calc R .
C121 C 0.4206(3) -0.0176(2) 0.34338(14) 0.0293(9) Uani 1 d . .
C122 C 0.3686(3) -0.0129(3) 0.29767(15) 0.0350(10) Uani 1 d . .
H12A H 0.3564(3) 0.0409(3) 0.28307(15) 0.042 Uiso 1 calc R .
C123 C 0.3340(3) -0.0855(3) 0.2729(2) 0.0413(11) Uani 1 d . .
H12D H 0.2977(3) -0.0813(3) 0.2419(2) 0.050 Uiso 1 calc R .
C124 C 0.3528(3) -0.1627(3) 0.2938(2) 0.0453(12) Uani 1 d . .
H12C H 0.3309(3) -0.2125(3) 0.2766(2) 0.054 Uiso 1 calc R .
C125 C 0.4036(3) -0.1703(3) 0.3397(2) 0.0440(12) Uani 1 d . .
H12B H 0.4158(3) -0.2246(3) 0.3537(2) 0.053 Uiso 1 calc R .
C126 C 0.4363(3) -0.0977(2) 0.3650(2) 0.0348(10) Uani 1 d . .
O127 O 0.4828(2) -0.0977(2) 0.41065(11) 0.0453(8) Uani 1 d . .
C128 C 0.4833(4) -0.1753(3) 0.4369(2) 0.0565(14) Uani 1 d . .
H12H H 0.5140(20) -0.1655(6) 0.4698(3) 0.085 Uiso 1 calc R .
H12I H 0.5151(20) -0.2195(7) 0.4239(8) 0.085 Uiso 1 calc R .
H12J H 0.4210(4) -0.1933(12) 0.4349(10) 0.085 Uiso 1 calc R .
N131 N 0.4420(2) 0.3334(2) 0.34529(10) 0.0209(6) Uani 1 d . .
N132 N 0.3718(2) 0.3849(2) 0.32445(10) 0.0216(6) Uani 1 d . .
C133 C 0.3922(2) 0.4184(2) 0.28580(12) 0.0214(8) Uani 1 d . .
C134 C 0.4756(3) 0.3874(2) 0.28191(13) 0.0259(8) Uani 1 d . .
H13B H 0.5060(3) 0.4001(2) 0.25811(13) 0.031 Uiso 1 calc R .
C135 C 0.5048(2) 0.3345(2) 0.31972(12) 0.0244(8) Uani 1 d . .
H13A H 0.5599(2) 0.3038(2) 0.32669(12) 0.029 Uiso 1 calc R .
C141 C 0.3279(2) 0.4775(2) 0.25615(12) 0.0231(8) Uani 1 d . .
C142 C 0.2357(3) 0.4636(3) 0.24643(13) 0.0308(9) Uani 1 d . .
H14G H 0.2140(3) 0.4130(3) 0.25740(13) 0.037 Uiso 1 calc R .
C143 C 0.1734(3) 0.5214(3) 0.22105(13) 0.0353(10) Uani 1 d . .
H14B H 0.1104(3) 0.5112(3) 0.21553(13) 0.042 Uiso 1 calc R .
C144 C 0.2055(3) 0.5931(3) 0.20432(13) 0.0356(10) Uani 1 d . .
H14C H 0.1640(3) 0.6331(3) 0.18704(13) 0.043 Uiso 1 calc R .
C145 C 0.2966(3) 0.6084(2) 0.21208(13) 0.0325(9) Uani 1 d . .
H14A H 0.3174(3) 0.6582(2) 0.19988(13) 0.039 Uiso 1 calc R .
C146 C 0.3582(3) 0.5514(2) 0.23763(12) 0.0261(8) Uani 1 d . .
O147 O 0.4495(2) 0.5629(2) 0.24762(9) 0.0322(6) Uani 1 d . .
C148 C 0.4817(3) 0.6430(3) 0.2350(2) 0.0435(11) Uani 1 d . .
H14D H 0.5468(5) 0.6474(8) 0.2486(9) 0.065 Uiso 1 calc R .
H14E H 0.4505(14) 0.6890(3) 0.2470(9) 0.065 Uiso 1 calc R .
H14F H 0.4699(18) 0.6472(8) 0.2009(2) 0.065 Uiso 1 calc R .
N151 N 0.4872(2) 0.3292(2) 0.43506(10) 0.0227(7) Uani 1 d . .
N152 N 0.4462(2) 0.3352(2) 0.47166(10) 0.0215(6) Uani 1 d . .
C153 C 0.5048(2) 0.3753(2) 0.50680(12) 0.0228(8) Uani 1 d . .
C154 C 0.5838(3) 0.3938(2) 0.49246(13) 0.0288(9) Uani 1 d . .
H15A H 0.6363(3) 0.4213(2) 0.51019(13) 0.035 Uiso 1 calc R .
C155 C 0.5695(3) 0.3639(2) 0.44728(13) 0.0280(9) Uani 1 d . .
H15B H 0.6112(3) 0.3673(2) 0.42801(13) 0.034 Uiso 1 calc R .
C161 C 0.4852(3) 0.3950(2) 0.55231(12) 0.0241(8) Uani 1 d . .
C162 C 0.5579(3) 0.3939(2) 0.59198(13) 0.0303(9) Uani 1 d . .
H16D H 0.6164(3) 0.3796(2) 0.58853(13) 0.036 Uiso 1 calc R .
C163 C 0.5460(3) 0.4134(3) 0.63602(14) 0.0354(10) Uani 1 d . .
H16C H 0.5958(3) 0.4111(3) 0.66253(14) 0.042 Uiso 1 calc R .
C164 C 0.4617(3) 0.4361(3) 0.64117(14) 0.0384(11) Uani 1 d . .
H16B H 0.4534(3) 0.4497(3) 0.67129(14) 0.046 Uiso 1 calc R .
C165 C 0.3892(3) 0.4391(3) 0.60252(14) 0.0336(10) Uani 1 d . .
H16A H 0.3314(3) 0.4552(3) 0.60620(14) 0.040 Uiso 1 calc R .
C166 C 0.4007(3) 0.4185(2) 0.55820(12) 0.0261(8) Uani 1 d . .
O167 O 0.3301(2) 0.4207(2) 0.51901(9) 0.0297(6) Uani 1 d . .
C168 C 0.2451(3) 0.4530(3) 0.52335(15) 0.0405(11) Uani 1 d . .
H16E H 0.2032(7) 0.4549(17) 0.4924(2) 0.061 Uiso 1 calc R .
H16F H 0.2533(4) 0.5102(7) 0.5366(9) 0.061 Uiso 1 calc R .
H16G H 0.2206(9) 0.4159(10) 0.5440(8) 0.061 Uiso 1 calc R .
N211 N 0.1286(2) 0.2143(2) 0.43158(10) 0.0230(7) Uani 1 d . .
N212 N 0.1974(2) 0.2122(2) 0.47153(10) 0.0218(7) Uani 1 d . .
C213 C 0.1681(3) 0.1636(2) 0.50279(13) 0.0263(8) Uani 1 d . .
C214 C 0.0815(3) 0.1340(3) 0.48257(14) 0.0340(10) Uani 1 d . .
H21B H 0.0456(3) 0.0979(3) 0.49651(14) 0.041 Uiso 1 calc R .
C215 C 0.0588(3) 0.1679(2) 0.43837(14) 0.0312(9) Uani 1 d . .
H21A H 0.0030(3) 0.1598(2) 0.41616(14) 0.037 Uiso 1 calc R .
C221 C 0.2260(3) 0.1518(2) 0.55040(13) 0.0272(8) Uani 1 d . .
C222 C 0.2800(3) 0.2157(2) 0.57341(13) 0.0289(9) Uani 1 d . .
H22A H 0.2811(3) 0.2682(2) 0.55775(13) 0.035 Uiso 1 calc R .
C223 C 0.3332(3) 0.2068(3) 0.61864(13) 0.0358(10) Uani 1 d . .
H22C H 0.3711(3) 0.2515(3) 0.63342(13) 0.043 Uiso 1 calc R .
C224 C 0.3291(3) 0.1304(3) 0.64161(14) 0.0404(11) Uani 1 d . .
H22D H 0.3641(3) 0.1231(3) 0.67271(14) 0.049 Uiso 1 calc R .
C225 C 0.2752(3) 0.0652(3) 0.62001(14) 0.0364(10) Uani 1 d . .
H22B H 0.2730(3) 0.0136(3) 0.63634(14) 0.044 Uiso 1 calc R .
C226 C 0.2238(3) 0.0743(2) 0.57434(14) 0.0302(9) Uani 1 d . .
O227 O 0.1723(2) 0.0115(2) 0.54965(10) 0.0402(7) Uani 1 d . .
C228 C 0.1731(3) -0.0696(3) 0.5717(2) 0.0530(13) Uani 1 d . .
H22E H 0.1398(18) -0.1106(5) 0.5490(3) 0.079 Uiso 1 calc R .
H22F H 0.1444(19) -0.0649(5) 0.5980(7) 0.079 Uiso 1 calc R .
H22G H 0.2356(3) -0.0888(10) 0.5831(10) 0.079 Uiso 1 calc R .
N231 N 0.0911(2) 0.2353(2) 0.34327(10) 0.0214(6) Uani 1 d . .
N232 N 0.1417(2) 0.1974(2) 0.31628(10) 0.0235(7) Uani 1 d . .
C233 C 0.0848(3) 0.1724(2) 0.27624(12) 0.0250(8) Uani 1 d . .
C234 C -0.0035(3) 0.1936(2) 0.27769(13) 0.0292(9) Uani 1 d . .
H23A H -0.0571(3) 0.1826(2) 0.25438(13) 0.035 Uiso 1 calc R .
C235 C 0.0035(2) 0.2335(2) 0.31958(13) 0.0257(8) Uani 1 d . .
H23B H -0.0454(2) 0.2563(2) 0.33037(13) 0.031 Uiso 1 calc R .
C241 C 0.1239(3) 0.1323(3) 0.24012(13) 0.0308(9) Uani 1 d . .
C242 C 0.1952(3) 0.1726(3) 0.22612(15) 0.0429(11) Uani 1 d . .
H24A H 0.2147(3) 0.2268(3) 0.23853(15) 0.051 Uiso 1 calc R .
C243 C 0.2378(4) 0.1349(4) 0.1945(2) 0.0610(15) Uani 1 d . .
H24D H 0.2867(4) 0.1620(4) 0.1856(2) 0.073 Uiso 1 calc R .
C244 C 0.2067(4) 0.0567(4) 0.1764(2) 0.063(2) Uani 1 d . .
H24B H 0.2338(4) 0.0309(4) 0.1540(2) 0.075 Uiso 1 calc R .
C245 C 0.1378(3) 0.0150(3) 0.1898(2) 0.0481(12) Uani 1 d . .
H24C H 0.1183(3) -0.0392(3) 0.1772(2) 0.058 Uiso 1 calc R .
C246 C 0.0974(3) 0.0528(3) 0.22173(14) 0.0343(10) Uani 1 d . .
O247 O 0.0301(2) 0.0147(2) 0.23813(10) 0.0425(7) Uani 1 d . .
C248 C 0.0136(3) -0.0736(3) 0.2269(2) 0.0502(13) Uani 1 d . .
H24E H -0.0303(16) -0.0957(6) 0.2434(9) 0.075 Uiso 1 calc R .
H24F H 0.0702(5) -0.1053(4) 0.2366(10) 0.075 Uiso 1 calc R .
H24G H -0.0104(20) -0.0799(3) 0.1931(2) 0.075 Uiso 1 calc R .
N251 N 0.1081(2) 0.3626(2) 0.39855(10) 0.0215(6) Uani 1 d . .
N252 N 0.1546(2) 0.4302(2) 0.38628(10) 0.0213(7) Uani 1 d . .
C253 C 0.1153(2) 0.5013(2) 0.39691(12) 0.0234(8) Uani 1 d . .
C254 C 0.0429(3) 0.4792(2) 0.41675(13) 0.0293(9) Uani 1 d . .
H25A H 0.0040(3) 0.5166(2) 0.42786(13) 0.035 Uiso 1 calc R .
C255 C 0.0407(3) 0.3921(2) 0.41661(13) 0.0263(8) Uani 1 d . .
H25B H -0.0015(3) 0.3581(2) 0.42748(13) 0.032 Uiso 1 calc R .
C261 C 0.1496(2) 0.5843(2) 0.38649(13) 0.0248(8) Uani 1 d . .
C262 C 0.1680(3) 0.5993(2) 0.34316(13) 0.0280(9) Uani 1 d . .
H26C H 0.1574(3) 0.5558(2) 0.32021(13) 0.034 Uiso 1 calc R .
C263 C 0.2017(3) 0.6770(3) 0.33285(14) 0.0336(9) Uani 1 d . .
H26A H 0.2153(3) 0.6861(3) 0.30336(14) 0.040 Uiso 1 calc R .
C264 C 0.2153(3) 0.7405(3) 0.3656(2) 0.0384(10) Uani 1 d . .
H26G H 0.2372(3) 0.7939(3) 0.3584(2) 0.046 Uiso 1 calc R .
C265 C 0.1974(3) 0.7278(3) 0.40901(15) 0.0360(10) Uani 1 d . .
H26B H 0.2072(3) 0.7722(3) 0.43142(15) 0.043 Uiso 1 calc R .
C266 C 0.1651(3) 0.6500(2) 0.41977(13) 0.0297(9) Uani 1 d . .
O267 O 0.1463(2) 0.6311(2) 0.46167(10) 0.0439(8) Uani 1 d . .
C268 C 0.1614(4) 0.6965(3) 0.4969(2) 0.0586(15) Uani 1 d . .
H26D H 0.1489(23) 0.6740(7) 0.5258(4) 0.088 Uiso 1 calc R .
H26E H 0.1212(16) 0.7444(9) 0.4858(5) 0.088 Uiso 1 calc R .
H26F H 0.2242(7) 0.7154(15) 0.5031(9) 0.088 Uiso 1 calc R .
Cl1 Cl 0.21878(7) 0.80459(6) 0.12850(3) 0.0302(2) Uani 1 d . .
O1 O 0.2949(2) 0.7575(2) 0.12122(13) 0.0587(9) Uani 1 d . .
O2 O 0.2226(3) 0.8108(2) 0.17729(11) 0.0600(10) Uani 1 d . .
O3 O 0.1382(2) 0.7597(2) 0.10596(10) 0.0413(7) Uani 1 d . .
O4 O 0.2180(3) 0.8875(2) 0.10862(11) 0.0596(10) Uani 1 d . .
C10 C 0.0451(8) 0.1549(8) 0.6514(4) 0.219(7) Uani 1 d . .
H10A H 0.0110(64) 0.1021(40) 0.6508(8) 0.329 Uiso 1 calc R .
H10B H 0.0260(75) 0.1957(31) 0.6722(10) 0.329 Uiso 1 calc R .
H10C H 0.1097(14) 0.1434(73) 0.6628(17) 0.329 Uiso 1 calc R .
O11 O -0.0171(4) 0.1460(4) 0.5732(2) 0.133(2) Uani 1 d . .
C11 C 0.0278(5) 0.1905(6) 0.6036(4) 0.107(3) Uani 1 d . .
C12 C 0.0603(5) 0.2785(5) 0.5959(3) 0.112(3) Uani 1 d . .
H12E H 0.0407(32) 0.2931(15) 0.5627(4) 0.167 Uiso 1 calc R .
H12F H 0.1263(5) 0.2802(11) 0.6057(18) 0.167 Uiso 1 calc R .
H12G H 0.0350(31) 0.3193(7) 0.6144(15) 0.167 Uiso 1 calc R .
O20 O 0.2982(6) -0.1051(6) 0.4801(3) 0.085(3) Uani 0.50 d PDU 1
C21 C 0.2196(20) -0.0141(14) 0.4186(7) 0.134(11) Uani 0.50 d PDU 1
H21C H 0.1625(30) -0.0415(72) 0.4197(25) 0.201 Uiso 0.50 calc PR 1
H21D H 0.2376(48) -0.0321(84) 0.3903(7) 0.201 Uiso 0.50 calc PR 1
H21E H 0.2119(72) 0.0475(15) 0.4181(29) 0.201 Uiso 0.50 calc PR 1
C22 C 0.2973(5) -0.0411(4) 0.4645(3) 0.078(2) Uani 1 d DU .
C23 C 0.3655(4) 0.0273(4) 0.4781(2) 0.075(2) Uani 1 d DU .
H23C H 0.3985(19) 0.0193(15) 0.5108(5) 0.112 Uiso 1 calc R .
H23D H 0.3351(5) 0.0825(4) 0.4747(13) 0.112 Uiso 1 calc R .
H23E H 0.4079(16) 0.0253(16) 0.4579(9) 0.112 Uiso 1 calc R .
C30 C 0.1542(8) -0.0268(7) 0.3502(4) 0.075(4) Uani 0.50 d PDU 2
H30A H 0.1076(38) 0.0145(29) 0.3362(10) 0.113 Uiso 0.50 calc PR 2
H30B H 0.1269(48) -0.0830(23) 0.3498(5) 0.113 Uiso 0.50 calc PR 2
H30C H 0.2007(12) -0.0282(50) 0.3323(8) 0.113 Uiso 0.50 calc PR 2
C31 C 0.1970(18) -0.0013(15) 0.4006(6) 0.102(7) Uani 0.50 d PDU 2
H31A H 0.2263(18) 0.0548(15) 0.4013(6) 0.122 Uiso 0.50 calc PR 2
H31B H 0.1501(18) 0.0026(15) 0.4186(6) 0.122 Uiso 0.50 calc PR 2
O32 O 0.2593(6) -0.0606(5) 0.4200(3) 0.065(2) Uani 0.50 d PDU 2

loop_
_atom_type_symbol
_atom_type_description
_atom_type_scat_dispersion_real
_atom_type_scat_dispersion_imag
_atom_type_scat_source
C C 0.0033 0.0016 'International Tables Vol C Tables 4.2.6.8 and 6.1.1.4'
H H 0.0000 0.0000 'International Tables Vol C Tables 4.2.6.8 and 6.1.1.4'
B B 0.0013 0.0007 'International Tables Vol C Tables 4.2.6.8 and 6.1.1.4'
N N 0.0061 0.0033 'International Tables Vol C Tables 4.2.6.8 and 6.1.1.4'
O O 0.0106 0.0060 'International Tables Vol C Tables 4.2.6.8 and 6.1.1.4'
Ag Ag -0.8971 1.1015 'International Tables Vol C Tables 4.2.6.8 and 6.1.1.4'
Cl Cl 0.1484 0.1585 'International Tables Vol C Tables 4.2.6.8 and 6.1.1.4'

loop_
_geom_angle_atom_site_label_1
_geom_angle_atom_site_label_2
_geom_angle_atom_site_label_3
_geom_angle
N212 Ag1 N152 179.10(11)
N151 B1 N131 112.6(3)
N151 B1 N111 110.4(3)
N131 B1 N111 110.4(3)
N132 Ag2 N252 176.39(11)
N231 B2 N211 111.5(3)
N231 B2 N251 112.3(3)
N211 B2 N251 109.9(3)
N232 Ag3 N112 177.77(11)
C115 N111 N112 109.7(3)
C115 N111 B1 131.9(3)
N112 N111 B1 118.4(3)
C113 N112 N111 107.2(3)
C113 N112 Ag3 132.8(2)
N111 N112 Ag3 118.3(2)
N112 C113 C114 109.2(3)
N112 C113 C121 121.2(3)
C114 C113 C121 129.6(3)
C115 C114 C113 105.9(3)
N111 C115 C114 108.1(3)
C122 C121 C126 118.7(4)
C122 C121 C113 120.8(3)
C126 C121 C113 120.5(4)
C123 C122 C121 121.3(4)
C124 C123 C122 119.1(4)
C123 C124 C125 121.5(4)
C126 C125 C124 119.6(4)
O127 C126 C125 124.3(4)
O127 C126 C121 116.0(3)
C125 C126 C121 119.7(4)
C126 O127 C128 117.5(3)
C135 N131 N132 109.0(3)
C135 N131 B1 132.0(3)
N132 N131 B1 118.9(3)
C133 N132 N131 107.2(3)
C133 N132 Ag2 131.0(2)
N131 N132 Ag2 121.4(2)
N132 C133 C134 109.2(3)
N132 C133 C141 119.2(3)
C134 C133 C141 131.5(3)
C135 C134 C133 105.7(3)
N131 C135 C134 108.8(3)
C142 C141 C146 117.5(3)
C142 C141 C133 121.4(3)
C146 C141 C133 121.2(3)
C141 C142 C143 122.3(4)
C144 C143 C142 118.4(4)
C143 C144 C145 121.2(4)
C144 C145 C146 120.3(4)
O147 C146 C145 123.7(4)
O147 C146 C141 116.0(3)
C145 C146 C141 120.3(4)
C146 O147 C148 117.2(3)
C155 N151 N152 109.6(3)
C155 N151 B1 131.8(3)
N152 N151 B1 118.5(3)
C153 N152 N151 106.9(3)
C153 N152 Ag1 129.9(2)
N151 N152 Ag1 122.8(2)
N152 C153 C154 109.1(3)
N152 C153 C161 123.5(3)
C154 C153 C161 127.3(3)
C155 C154 C153 105.7(3)
N151 C155 C154 108.7(3)
C166 C161 C162 118.1(3)
C166 C161 C153 124.4(3)
C162 C161 C153 117.5(4)
C163 C162 C161 121.4(4)
C164 C163 C162 119.7(4)
C163 C164 C165 120.1(4)
C164 C165 C166 120.3(4)
O167 C166 C161 117.8(3)
O167 C166 C165 121.8(4)
C161 C166 C165 120.4(4)
C166 O167 C168 118.7(3)
C215 N211 N212 109.2(3)
C215 N211 B2 132.4(3)
N212 N211 B2 118.1(3)
C213 N212 N211 106.6(3)
C213 N212 Ag1 134.5(3)
N211 N212 Ag1 118.8(2)
N212 C213 C214 109.5(3)
N212 C213 C221 119.7(3)
C214 C213 C221 130.8(3)
C215 C214 C213 105.8(3)
N211 C215 C214 108.9(3)
C222 C221 C226 118.2(4)
C222 C221 C213 121.8(3)
C226 C221 C213 120.0(4)
C221 C222 C223 122.7(4)
C222 C223 C224 118.0(4)
C225 C224 C223 121.0(4)
C224 C225 C226 120.4(4)
O227 C226 C225 124.0(3)
O227 C226 C221 116.3(3)
C225 C226 C221 119.7(4)
C226 O227 C228 117.9(3)
C235 N231 N232 108.4(3)
C235 N231 B2 133.0(3)
N232 N231 B2 118.6(3)
C233 N232 N231 107.5(3)
C233 N232 Ag3 125.8(2)
N231 N232 Ag3 125.8(2)
N232 C233 C234 109.2(3)
N232 C233 C241 117.9(3)
C234 C233 C241 133.0(3)
C235 C234 C233 105.7(3)
N231 C235 C234 109.2(3)
C246 C241 C242 117.9(4)
C246 C241 C233 122.5(4)
C242 C241 C233 119.4(4)
C243 C242 C241 121.4(5)
C244 C243 C242 117.9(5)
C245 C244 C243 122.2(5)
C246 C245 C244 119.0(5)
O247 C246 C245 122.9(4)
O247 C246 C241 115.5(3)
C245 C246 C241 121.5(4)
C246 O247 C248 116.6(3)
C255 N251 N252 109.1(3)
C255 N251 B2 132.1(3)
N252 N251 B2 118.8(3)
C253 N252 N251 107.4(3)
C253 N252 Ag2 131.7(2)
N251 N252 Ag2 120.9(2)
N252 C253 C254 109.1(3)
N252 C253 C261 119.6(3)
C254 C253 C261 131.3(3)
C255 C254 C253 105.5(3)
N251 C255 C254 108.9(3)
C262 C261 C266 118.4(3)
C262 C261 C253 120.2(3)
C266 C261 C253 121.4(3)
C263 C262 C261 121.1(4)
C264 C263 C262 119.5(4)
C263 C264 C265 120.9(4)
C264 C265 C266 119.9(4)
O267 C266 C265 124.3(4)
O267 C266 C261 115.5(3)
C265 C266 C261 120.2(3)
C266 O267 C268 117.5(3)
O2 Cl1 O3 108.8(2)
O2 Cl1 O4 110.0(2)
O3 Cl1 O4 109.8(2)
O2 Cl1 O1 110.3(2)
O3 Cl1 O1 108.0(2)
O4 Cl1 O1 109.8(2)
O11 C11 C10 115.0(10)
O11 C11 C12 124.7(10)
C10 C11 C12 120.2(9)
O20 C22 C23 127.6(8)
O32 C22 C23 123.0(7)
O20 C22 C21 121.2(12)
C23 C22 C21 111.0(12)
O32 C31 C30 108.6(15)
C22 O32 C31 110.4(11)

loop_
_geom_bond_atom_site_label_1
_geom_bond_atom_site_label_2
_geom_bond_distance
Ag1 N212 2.131(3)
Ag1 N152 2.134(3)
B1 N151 1.535(5)
B1 N131 1.550(5)
B1 N111 1.551(5)
Ag2 N132 2.106(3)
Ag2 N252 2.104(3)
B2 N231 1.538(5)
B2 N211 1.542(5)
B2 N251 1.544(5)
Ag3 N232 2.101(3)
Ag3 N112 2.104(3)
N111 C115 1.348(5)
N111 N112 1.365(4)
N112 C113 1.349(4)
C113 C114 1.395(5)
C113 C121 1.473(5)
C114 C115 1.383(5)
C121 C122 1.391(6)
C121 C126 1.411(5)
C122 C123 1.393(6)
C123 C124 1.365(6)
C124 C125 1.392(7)
C125 C126 1.392(6)
C126 O127 1.360(5)
O127 C128 1.447(5)
N131 C135 1.352(4)
N131 N132 1.368(4)
N132 C133 1.356(4)
C133 C134 1.395(5)
C133 C141 1.477(5)
C134 C135 1.377(5)
C141 C142 1.385(5)
C141 C146 1.411(5)
C142 C143 1.397(5)
C143 C144 1.371(6)
C144 C145 1.375(6)
C145 C146 1.386(5)
C146 O147 1.366(5)
O147 C148 1.436(5)
N151 C155 1.339(5)
N151 N152 1.373(4)
N152 C153 1.352(4)
C153 C154 1.400(5)
C153 C161 1.474(5)
C154 C155 1.379(5)
C161 C166 1.391(5)
C161 C162 1.405(5)
C162 C163 1.385(5)
C163 C164 1.379(6)
C164 C165 1.385(6)
C165 C166 1.396(5)
C166 O167 1.378(4)
O167 C168 1.427(5)
N211 C215 1.346(4)
N211 N212 1.377(4)
N212 C213 1.354(4)
C213 C214 1.393(5)
C213 C221 1.479(5)
C214 C215 1.372(5)
C221 C222 1.375(5)
C221 C226 1.416(5)
C222 C223 1.390(5)
C223 C224 1.391(6)
C224 C225 1.374(6)
C225 C226 1.392(5)
C226 O227 1.362(5)
O227 C228 1.434(5)
N231 C235 1.352(5)
N231 N232 1.371(4)
N232 C233 1.345(5)
C233 C234 1.398(5)
C233 C241 1.480(5)
C234 C235 1.365(5)
C241 C246 1.387(6)
C241 C242 1.405(6)
C242 C243 1.390(6)
C243 C244 1.383(7)
C244 C245 1.376(7)
C245 C246 1.377(6)
C246 O247 1.375(5)
O247 C248 1.441(5)
N251 C255 1.348(4)
N251 N252 1.376(4)
N252 C253 1.344(4)
C253 C254 1.411(5)
C253 C261 1.471(5)
C254 C255 1.375(5)
C261 C262 1.390(5)
C261 C266 1.407(5)
C262 C263 1.392(5)
C263 C264 1.372(6)
C264 C265 1.383(6)
C265 C266 1.387(5)
C266 O267 1.365(4)
O267 C268 1.442(5)
Cl1 O2 1.426(3)
Cl1 O3 1.437(3)
Cl1 O4 1.433(3)
Cl1 O1 1.437(3)
C10 C11 1.477(12)
O11 C11 1.214(9)
C11 C12 1.510(11)
O20 C22 1.109(9)
C21 C22 1.63(2)
C22 O32 1.335(9)
C22 C23 1.488(8)
C30 C31 1.52(2)
C31 O32 1.36(2)
